data_7013882
loop_
_publ_author_name
'Basallote, Manuel G.'
'Estevan, Francisco'
'Feliz, Marta'
'Jes\'us Fern\'andez-Trujillo, M'
'Hoyos, Dora A.'
'Llusar, Rosa'
'Uriel, Santiago'
'Vicent, Cristian'

_publ_section_title
;
 Synthesis and structure of the incomplete cuboidal clusters
 [W3Se4H3(dmpe)3]+, [W3Se4H(3-x)(OH)x(dmpe)3]+ and
 [W3Se4(OH)3(dmpe)3]+, and the mechanism of the acid-assisted
 substitution of the coordinated hydrides.
;
_journal_issue 4
_journal_name_full 'Dalton transactions (Cambridge, England : 2003)'
_journal_page_first 530
_journal_page_last 536
_journal_paper_doi 10.1039/b315841a
_journal_year 2004
_chemical_formula_sum 'C42 H71 B O3 P6 Se4 W3'
_chemical_formula_weight 1688.01
_chemical_name_systematic
;
?
;
_space_group_IT_number 2
_symmetry_cell_setting triclinic
_symmetry_space_group_name_Hall '-P 1'
_symmetry_space_group_name_H-M 'P -1'
_atom_sites_solution_hydrogens geom
_atom_sites_solution_primary direct
_atom_sites_solution_secondary difmap
_audit_creation_method SHELXL-97
_cell_angle_alpha 82.358(2)
_cell_angle_beta 82.591(3)
_cell_angle_gamma 88.462(2)
_cell_formula_units_Z 2
_cell_length_a 11.1941(14)
_cell_length_b 15.1541(18)
_cell_length_c 17.022(2)
_cell_measurement_temperature 293(2)
_cell_volume 2837.9(6)
_computing_cell_refinement 'Bruker SMART'
_computing_data_collection 'Bruker SMART'
_computing_data_reduction 'Bruker SHELXTL'
_computing_molecular_graphics 'Bruker SHELXTL'
_computing_publication_material 'Bruker SHELXTL'
_computing_structure_refinement 'SHELXL-97 (Sheldrick, 1997)'
_computing_structure_solution 'SHELXS-97 (Sheldrick, 1990)'
_diffrn_ambient_temperature 293(2)
_diffrn_measured_fraction_theta_full 0.999
_diffrn_measured_fraction_theta_max 0.999
_diffrn_measurement_device_type 'CCD area detector'
_diffrn_measurement_method 'phi and omega scans'
_diffrn_radiation_monochromator graphite
_diffrn_radiation_source 'fine-focus sealed tube'
_diffrn_radiation_type MoK\a
_diffrn_radiation_wavelength 0.71073
_diffrn_reflns_av_R_equivalents 0.0364
_diffrn_reflns_av_sigmaI/netI 0.0816
_diffrn_reflns_limit_h_max 13
_diffrn_reflns_limit_h_min -13
_diffrn_reflns_limit_k_max 18
_diffrn_reflns_limit_k_min -17
_diffrn_reflns_limit_l_max 20
_diffrn_reflns_limit_l_min -19
_diffrn_reflns_number 15950
_diffrn_reflns_theta_full 25.00
_diffrn_reflns_theta_max 25.00
_diffrn_reflns_theta_min 1.22
_exptl_absorpt_coefficient_mu 8.833
_exptl_absorpt_correction_type 'Bruker SADABS'
_exptl_crystal_colour green
_exptl_crystal_density_diffrn 1.975
_exptl_crystal_density_method 'not measured'
_exptl_crystal_description needle
_exptl_crystal_F_000 1600
_exptl_crystal_size_max 0.18
_exptl_crystal_size_mid 0.16
_exptl_crystal_size_min 0.10
_refine_diff_density_max 2.270
_refine_diff_density_min -1.554
_refine_diff_density_rms 0.181
_refine_ls_extinction_method none
_refine_ls_goodness_of_fit_ref 0.915
_refine_ls_hydrogen_treatment mixed
_refine_ls_matrix_type full
_refine_ls_number_parameters 532
_refine_ls_number_reflns 9996
_refine_ls_number_restraints 0
_refine_ls_restrained_S_all 0.915
_refine_ls_R_factor_all 0.0686
_refine_ls_R_factor_gt 0.0396
_refine_ls_shift/su_max 0.001
_refine_ls_shift/su_mean 0.000
_refine_ls_structure_factor_coef Fsqd
_refine_ls_weighting_details 'calc w=1/[\s^2^(Fo^2^)+(0.0447P)^2^+0.0000P] where P=(Fo^2^+2Fc^2^)/3'
_refine_ls_weighting_scheme calc
_refine_ls_wR_factor_gt 0.0834
_refine_ls_wR_factor_ref 0.0969
_reflns_number_gt 6700
_reflns_number_total 9996
_reflns_threshold_expression >2sigma(I)
_cod_data_source_file b315841a.txt
_cod_data_source_block '[W3Se4(OH)3(dmpe)3]BPh4'
_cod_depositor_comments
;
The following automatic conversions were performed:
'_symmetry_cell_setting' value 'Triclinic' changed to 'triclinic'
according to '/home/saulius/struct/CIF-dictionaries/cif_core.dic'
dictionary named 'cif_core.dic' version 2.4.1 from 2010-06-29.

Automatic conversion script
Id: cif_fix_enum 1527 2010-12-29 10:47:43Z saulius 
;
_cod_original_cell_volume 2837.8(6)
_cod_original_sg_symbol_H-M P-1
_cod_database_code 7013882

loop_
_symmetry_equiv_pos_as_xyz
'x, y, z'
'-x, -y, -z'

loop_
_atom_site_label
_atom_site_type_symbol
_atom_site_fract_x
_atom_site_fract_y
_atom_site_fract_z
_atom_site_U_iso_or_equiv
_atom_site_adp_type
_atom_site_occupancy
_atom_site_symmetry_multiplicity
_atom_site_calc_flag
_atom_site_refinement_flags
_atom_site_disorder_assembly
_atom_site_disorder_group
W1 W 0.15908(3) 0.83735(2) 0.14909(2) 0.02937(11) Uani 1 1 d . . .
W2 W -0.05561(4) 0.78257(3) 0.24573(2) 0.03556(12) Uani 1 1 d . . .
W3 W 0.07103(4) 0.93086(3) 0.27722(2) 0.03411(12) Uani 1 1 d . . .
Se1 Se 0.14763(10) 0.77378(7) 0.29309(6) 0.0441(3) Uani 1 1 d . . .
Se2 Se -0.02810(9) 0.80874(7) 0.09830(6) 0.0409(3) Uani 1 1 d . . .
Se3 Se -0.14660(9) 0.92738(7) 0.26817(6) 0.0423(3) Uani 1 1 d . . .
Se4 Se 0.13575(9) 1.00013(6) 0.14083(6) 0.0372(2) Uani 1 1 d . . .
P1 P 0.2404(2) 0.87337(18) 0.00488(16) 0.0425(7) Uani 1 1 d . . .
P2 P 0.2344(3) 0.6842(2) 0.1154(2) 0.0631(9) Uani 1 1 d . . .
P3 P -0.2657(3) 0.7438(2) 0.2274(2) 0.0560(8) Uani 1 1 d . . .
P4 P -0.1421(3) 0.7256(3) 0.3901(2) 0.0707(10) Uani 1 1 d . . .
P5 P 0.0267(3) 1.08862(19) 0.30459(19) 0.0514(8) Uani 1 1 d . . .
P6 P 0.2766(3) 0.9784(2) 0.30707(19) 0.0564(8) Uani 1 1 d . . .
O1 O 0.3390(5) 0.8364(4) 0.1528(3) 0.0318(15) Uani 1 1 d . . .
H1 H 0.3534 0.8600 0.1912 0.048 Uiso 1 1 calc R . .
O2 O -0.0435(6) 0.6483(4) 0.2555(4) 0.052(2) Uani 1 1 d . . .
H2 H 0.0198 0.6337 0.2304 0.078 Uiso 1 1 calc R . .
O3 O 0.0567(6) 0.9193(4) 0.3991(3) 0.0469(18) Uani 1 1 d . . .
H3 H 0.0177 0.8748 0.4185 0.070 Uiso 1 1 calc R . .
C1 C 0.1286(14) 0.6030(9) 0.0985(10) 0.129(8) Uani 1 1 d . . .
H6A H 0.0724 0.5890 0.1459 0.194 Uiso 1 1 calc R . .
H6B H 0.1712 0.5500 0.0856 0.194 Uiso 1 1 calc R . .
H6C H 0.0857 0.6270 0.0550 0.194 Uiso 1 1 calc R . .
C2 C 0.3275(16) 0.6253(10) 0.1857(8) 0.133(7) Uani 1 1 d . . .
H5A H 0.2809 0.6132 0.2373 0.199 Uiso 1 1 calc R . .
H5B H 0.3953 0.6614 0.1894 0.199 Uiso 1 1 calc R . .
H5C H 0.3556 0.5702 0.1674 0.199 Uiso 1 1 calc R . .
C3 C 0.3290(12) 0.7029(8) 0.0226(7) 0.079(4) Uani 1 1 d . . .
H4A H 0.4065 0.7237 0.0319 0.094 Uiso 1 1 calc R . .
H4B H 0.3424 0.6468 0.0011 0.094 Uiso 1 1 calc R . .
C4 C 0.2769(12) 0.7710(8) -0.0398(7) 0.069(4) Uani 1 1 d . . .
H3A H 0.2050 0.7475 -0.0554 0.083 Uiso 1 1 calc R . .
H3B H 0.3354 0.7832 -0.0871 0.083 Uiso 1 1 calc R . .
C5 C 0.3819(11) 0.9320(9) -0.0119(8) 0.087(5) Uani 1 1 d . . .
H2A H 0.3717 0.9870 0.0104 0.131 Uiso 1 1 calc R . .
H2B H 0.4075 0.9441 -0.0683 0.131 Uiso 1 1 calc R . .
H2C H 0.4417 0.8959 0.0132 0.131 Uiso 1 1 calc R . .
C6 C 0.1519(12) 0.9385(8) -0.0643(6) 0.076(4) Uani 1 1 d . . .
H1A H 0.0739 0.9123 -0.0605 0.114 Uiso 1 1 calc R . .
H1B H 0.1921 0.9395 -0.1178 0.114 Uiso 1 1 calc R . .
H1C H 0.1430 0.9983 -0.0513 0.114 Uiso 1 1 calc R . .
C7 C -0.3531(10) 0.8239(8) 0.1699(8) 0.081(4) Uani 1 1 d . . .
H7A H -0.3510 0.8806 0.1890 0.121 Uiso 1 1 calc R . .
H7B H -0.4350 0.8043 0.1756 0.121 Uiso 1 1 calc R . .
H7C H -0.3199 0.8294 0.1146 0.121 Uiso 1 1 calc R . .
C8 C -0.2753(11) 0.6399(7) 0.1875(8) 0.078(4) Uani 1 1 d . . .
H8A H -0.2303 0.5947 0.2164 0.116 Uiso 1 1 calc R . .
H8B H -0.2425 0.6474 0.1321 0.116 Uiso 1 1 calc R . .
H8C H -0.3580 0.6226 0.1927 0.116 Uiso 1 1 calc R . .
C9 C -0.3539(11) 0.7212(9) 0.3285(8) 0.079(4) Uani 1 1 d . . .
H9A H -0.3788 0.7772 0.3476 0.094 Uiso 1 1 calc R . .
H9B H -0.4258 0.6884 0.3250 0.094 Uiso 1 1 calc R . .
C10 C -0.2815(13) 0.6691(10) 0.3859(8) 0.086(5) Uani 1 1 d . . .
H10A H -0.2635 0.6107 0.3697 0.103 Uiso 1 1 calc R . .
H10B H -0.3277 0.6611 0.4386 0.103 Uiso 1 1 calc R . .
C11 C -0.0542(15) 0.6427(11) 0.4424(9) 0.148(8) Uani 1 1 d . . .
H11A H 0.0221 0.6672 0.4477 0.222 Uiso 1 1 calc R . .
H11B H -0.0414 0.5926 0.4132 0.222 Uiso 1 1 calc R . .
H11C H -0.0962 0.6238 0.4946 0.222 Uiso 1 1 calc R . .
C12 C -0.1865(13) 0.8013(11) 0.4618(8) 0.114(6) Uani 1 1 d . . .
H12A H -0.1183 0.8356 0.4680 0.170 Uiso 1 1 calc R . .
H12B H -0.2162 0.7682 0.5123 0.170 Uiso 1 1 calc R . .
H12C H -0.2487 0.8406 0.4434 0.170 Uiso 1 1 calc R . .
C13 C 0.3973(10) 1.0091(9) 0.2275(8) 0.080(4) Uani 1 1 d . . .
H13A H 0.4162 0.9599 0.1978 0.120 Uiso 1 1 calc R . .
H13B H 0.4672 1.0243 0.2499 0.120 Uiso 1 1 calc R . .
H13C H 0.3724 1.0594 0.1926 0.120 Uiso 1 1 calc R . .
C14 C 0.3500(14) 0.8987(10) 0.3760(9) 0.116(6) Uani 1 1 d . . .
H14A H 0.3670 0.8446 0.3530 0.173 Uiso 1 1 calc R . .
H14B H 0.2977 0.8863 0.4254 0.173 Uiso 1 1 calc R . .
H14C H 0.4239 0.9233 0.3860 0.173 Uiso 1 1 calc R . .
C15 C 0.2507(11) 1.0755(9) 0.3580(8) 0.077(4) Uani 1 1 d . . .
H15A H 0.2148 1.0579 0.4126 0.093 Uiso 1 1 calc R . .
H15B H 0.3268 1.1040 0.3594 0.093 Uiso 1 1 calc R . .
C16 C 0.1688(11) 1.1395(8) 0.3160(8) 0.074(4) Uani 1 1 d . . .
H16A H 0.2092 1.1621 0.2636 0.089 Uiso 1 1 calc R . .
H16B H 0.1518 1.1896 0.3459 0.089 Uiso 1 1 calc R . .
C17 C -0.0670(11) 1.0984(9) 0.4005(7) 0.076(4) Uani 1 1 d . . .
H17A H -0.0360 1.0592 0.4424 0.114 Uiso 1 1 calc R . .
H17B H -0.1484 1.0825 0.3971 0.114 Uiso 1 1 calc R . .
H17C H -0.0653 1.1587 0.4121 0.114 Uiso 1 1 calc R . .
C18 C -0.0431(11) 1.1659(7) 0.2346(7) 0.073(4) Uani 1 1 d . . .
H18A H -0.1187 1.1425 0.2262 0.109 Uiso 1 1 calc R . .
H18B H 0.0087 1.1749 0.1847 0.109 Uiso 1 1 calc R . .
H18C H -0.0568 1.2217 0.2554 0.109 Uiso 1 1 calc R . .
B1 B 0.5342(14) 1.3504(9) 0.2702(9) 0.064(4) Uani 1 1 d . . .
C50 C 0.5373(9) 1.2526(6) 0.3245(7) 0.048(3) Uani 1 1 d . . .
C51 C 0.6039(9) 1.1816(7) 0.2958(7) 0.053(3) Uani 1 1 d . . .
H51 H 0.6393 1.1890 0.2428 0.064 Uiso 1 1 calc R . .
C52 C 0.6195(10) 1.1020(7) 0.3416(8) 0.059(3) Uani 1 1 d . . .
H52 H 0.6621 1.0560 0.3191 0.071 Uiso 1 1 calc R . .
C53 C 0.5732(11) 1.0901(8) 0.4190(8) 0.063(3) Uani 1 1 d . . .
H53 H 0.5874 1.0372 0.4511 0.075 Uiso 1 1 calc R . .
C54 C 0.5049(10) 1.1566(8) 0.4502(7) 0.061(3) Uani 1 1 d . . .
H54 H 0.4685 1.1476 0.5028 0.073 Uiso 1 1 calc R . .
C55 C 0.4901(10) 1.2363(7) 0.4039(6) 0.052(3) Uani 1 1 d . . .
H55 H 0.4464 1.2814 0.4270 0.063 Uiso 1 1 calc R . .
C56 C 0.6770(13) 1.3816(7) 0.2529(10) 0.078(4) Uani 1 1 d . . .
C57 C 0.7393(15) 1.3840(11) 0.3205(12) 0.116(6) Uani 1 1 d . . .
H57 H 0.6950 1.3743 0.3709 0.139 Uiso 1 1 calc R . .
C58 C 0.8653(16) 1.4006(10) 0.3158(13) 0.118(7) Uani 1 1 d . . .
H58 H 0.9075 1.3977 0.3597 0.141 Uiso 1 1 calc R . .
C59 C 0.917(2) 1.4218(13) 0.2360(19) 0.155(12) Uani 1 1 d . . .
H59 H 0.9969 1.4397 0.2285 0.185 Uiso 1 1 calc R . .
C60 C 0.866(2) 1.4194(12) 0.1687(15) 0.135(11) Uani 1 1 d . . .
H60 H 0.9089 1.4302 0.1180 0.162 Uiso 1 1 calc R . .
C61 C 0.7445(15) 1.3999(8) 0.1804(11) 0.106(6) Uani 1 1 d . . .
H61 H 0.7060 1.3993 0.1353 0.128 Uiso 1 1 calc R . .
C62 C 0.4761(12) 1.3410(9) 0.1894(8) 0.070(4) Uani 1 1 d . . .
C63 C 0.4706(17) 1.4166(10) 0.1307(9) 0.112(6) Uani 1 1 d . . .
H63 H 0.5091 1.4692 0.1344 0.134 Uiso 1 1 calc R . .
C64 C 0.402(2) 1.4087(16) 0.0644(11) 0.144(10) Uani 1 1 d . . .
H64 H 0.3985 1.4576 0.0254 0.173 Uiso 1 1 calc R . .
C65 C 0.343(2) 1.330(2) 0.0569(14) 0.156(10) Uani 1 1 d . . .
H65 H 0.2952 1.3281 0.0162 0.187 Uiso 1 1 calc R . .
C66 C 0.3567(17) 1.2585(14) 0.1110(12) 0.128(8) Uani 1 1 d . . .
H66 H 0.3243 1.2040 0.1055 0.153 Uiso 1 1 calc R . .
C67 C 0.4190(12) 1.2660(11) 0.1743(8) 0.084(5) Uani 1 1 d . . .
H67 H 0.4234 1.2152 0.2110 0.100 Uiso 1 1 calc R . .
C68 C 0.4458(11) 1.4189(7) 0.3178(7) 0.060(3) Uani 1 1 d . . .
C69 C 0.3201(12) 1.4105(8) 0.3244(7) 0.066(4) Uani 1 1 d . . .
H69 H 0.2887 1.3676 0.2987 0.079 Uiso 1 1 calc R . .
C70 C 0.2404(13) 1.4637(9) 0.3678(8) 0.078(4) Uani 1 1 d . . .
H70 H 0.1577 1.4568 0.3701 0.094 Uiso 1 1 calc R . .
C71 C 0.2847(15) 1.5257(9) 0.4064(9) 0.085(5) Uani 1 1 d . . .
H71 H 0.2322 1.5614 0.4356 0.102 Uiso 1 1 calc R . .
C72 C 0.4031(16) 1.5357(9) 0.4026(10) 0.107(6) Uani 1 1 d . . .
H72 H 0.4327 1.5782 0.4297 0.128 Uiso 1 1 calc R . .
C73 C 0.4837(14) 1.4831(9) 0.3583(9) 0.088(5) Uani 1 1 d . . .
H73 H 0.5659 1.4921 0.3564 0.106 Uiso 1 1 calc R . .

loop_
_atom_site_aniso_label
_atom_site_aniso_U_11
_atom_site_aniso_U_22
_atom_site_aniso_U_33
_atom_site_aniso_U_23
_atom_site_aniso_U_13
_atom_site_aniso_U_12
W1 0.0245(2) 0.0324(2) 0.0308(2) -0.00564(16) -0.00154(17) 0.00720(16)
W2 0.0307(2) 0.0313(2) 0.0427(3) -0.00725(17) 0.00499(19) 0.00170(17)
W3 0.0300(2) 0.0399(2) 0.0345(2) -0.01271(17) -0.00451(18) 0.00378(18)
Se1 0.0448(6) 0.0475(6) 0.0371(6) 0.0010(5) -0.0040(5) 0.0129(5)
Se2 0.0346(6) 0.0500(6) 0.0414(6) -0.0178(5) -0.0048(5) -0.0014(5)
Se3 0.0295(6) 0.0407(6) 0.0598(7) -0.0222(5) -0.0026(5) 0.0070(4)
Se4 0.0367(6) 0.0334(5) 0.0418(6) -0.0062(4) -0.0051(5) 0.0013(4)
P1 0.0391(16) 0.0536(18) 0.0325(15) -0.0056(12) 0.0034(13) 0.0016(13)
P2 0.072(2) 0.0435(18) 0.067(2) -0.0095(15) 0.0161(18) 0.0218(16)
P3 0.0354(17) 0.0501(18) 0.084(2) -0.0242(16) 0.0032(16) -0.0081(14)
P4 0.057(2) 0.093(3) 0.052(2) 0.0039(18) 0.0160(18) -0.0052(19)
P5 0.0452(18) 0.0514(18) 0.063(2) -0.0309(15) -0.0041(16) 0.0003(14)
P6 0.0427(18) 0.072(2) 0.063(2) -0.0266(16) -0.0245(16) 0.0029(16)
O1 0.017(3) 0.050(4) 0.029(4) -0.008(3) -0.008(3) 0.007(3)
O2 0.047(5) 0.031(4) 0.074(5) -0.015(3) 0.015(4) -0.001(3)
O3 0.064(5) 0.057(5) 0.022(4) -0.013(3) -0.004(3) -0.002(4)
C1 0.126(14) 0.066(10) 0.185(18) -0.063(11) 0.070(13) -0.023(10)
C2 0.20(2) 0.103(13) 0.091(12) -0.014(9) -0.014(12) 0.109(13)
C3 0.080(10) 0.074(9) 0.070(9) -0.008(7) 0.026(8) 0.031(7)
C4 0.077(9) 0.078(9) 0.052(8) -0.029(7) 0.018(7) 0.007(7)
C5 0.063(9) 0.110(12) 0.078(10) -0.002(8) 0.027(8) -0.031(8)
C6 0.094(11) 0.087(10) 0.042(7) 0.007(6) -0.007(7) 0.013(8)
C7 0.040(7) 0.075(9) 0.131(13) -0.028(8) -0.011(8) -0.001(6)
C8 0.069(9) 0.059(8) 0.111(11) -0.032(7) -0.008(8) -0.017(7)
C9 0.047(8) 0.087(10) 0.098(11) -0.026(8) 0.026(8) -0.027(7)
C10 0.096(12) 0.088(11) 0.066(10) -0.019(8) 0.033(9) -0.030(9)
C11 0.125(16) 0.168(18) 0.111(14) 0.092(12) 0.020(12) 0.034(13)
C12 0.096(12) 0.177(17) 0.068(10) -0.049(10) 0.036(9) -0.058(12)
C13 0.032(7) 0.106(11) 0.111(12) -0.052(9) -0.004(7) -0.004(7)
C14 0.111(14) 0.107(13) 0.149(15) -0.014(11) -0.098(12) 0.013(10)
C15 0.053(8) 0.098(11) 0.097(11) -0.062(8) -0.020(8) -0.007(8)
C16 0.058(8) 0.062(8) 0.107(11) -0.049(8) 0.005(8) -0.003(7)
C17 0.055(8) 0.104(11) 0.076(9) -0.049(8) 0.002(7) 0.013(7)
C18 0.079(10) 0.039(7) 0.105(11) -0.021(7) -0.023(8) 0.016(6)
B1 0.063(10) 0.055(9) 0.068(10) 0.000(7) 0.003(8) 0.013(7)
C50 0.036(6) 0.034(6) 0.071(8) -0.008(5) 0.002(6) 0.004(5)
C51 0.043(7) 0.056(8) 0.059(8) -0.015(6) 0.008(6) 0.003(6)
C52 0.041(7) 0.043(7) 0.098(10) -0.016(7) -0.025(7) 0.009(5)
C53 0.054(8) 0.062(8) 0.074(9) 0.004(7) -0.028(7) 0.012(6)
C54 0.050(8) 0.073(9) 0.057(8) -0.001(6) -0.004(6) 0.006(6)
C55 0.056(8) 0.044(7) 0.054(8) -0.008(5) 0.010(6) 0.004(6)
C56 0.075(10) 0.034(7) 0.111(12) -0.008(7) 0.031(10) 0.001(6)
C57 0.073(13) 0.117(15) 0.149(18) 0.001(12) 0.003(12) -0.014(10)
C58 0.071(12) 0.083(12) 0.19(2) -0.009(12) 0.013(13) 0.013(9)
C59 0.110(19) 0.063(12) 0.28(4) -0.064(19) 0.06(2) -0.016(11)
C60 0.120(19) 0.071(11) 0.20(3) -0.073(15) 0.097(17) -0.030(12)
C61 0.098(13) 0.051(9) 0.161(17) -0.042(9) 0.050(12) -0.017(8)
C62 0.058(9) 0.062(9) 0.077(10) 0.004(7) 0.026(7) 0.017(7)
C63 0.169(18) 0.085(11) 0.068(10) 0.005(8) 0.006(11) 0.078(11)
C64 0.14(2) 0.19(2) 0.071(14) 0.038(14) 0.018(13) 0.123(17)
C65 0.15(2) 0.21(3) 0.108(19) -0.05(2) -0.005(16) 0.04(2)
C66 0.104(15) 0.156(19) 0.103(15) 0.036(14) 0.005(12) 0.031(13)
C67 0.059(9) 0.140(15) 0.041(8) 0.017(8) 0.000(7) 0.011(9)
C68 0.054(8) 0.044(7) 0.070(9) 0.006(6) 0.020(7) 0.015(6)
C69 0.075(10) 0.051(8) 0.068(9) -0.008(6) 0.005(7) 0.010(7)
C70 0.072(10) 0.075(10) 0.075(10) 0.005(8) 0.020(8) 0.023(8)
C71 0.095(12) 0.057(9) 0.088(11) -0.008(8) 0.036(10) 0.017(8)
C72 0.115(15) 0.060(10) 0.133(15) -0.023(9) 0.046(12) -0.011(10)
C73 0.084(11) 0.059(9) 0.116(13) -0.016(8) 0.018(10) -0.011(8)

loop_
_atom_type_symbol
_atom_type_description
_atom_type_scat_dispersion_real
_atom_type_scat_dispersion_imag
_atom_type_scat_source
C C 0.0033 0.0016 'International Tables Vol C Tables 4.2.6.8 and 6.1.1.4'
H H 0.0000 0.0000 'International Tables Vol C Tables 4.2.6.8 and 6.1.1.4'
B B 0.0013 0.0007 'International Tables Vol C Tables 4.2.6.8 and 6.1.1.4'
O O 0.0106 0.0060 'International Tables Vol C Tables 4.2.6.8 and 6.1.1.4'
P P 0.1023 0.0942 'International Tables Vol C Tables 4.2.6.8 and 6.1.1.4'
Se Se -0.0929 2.2259 'International Tables Vol C Tables 4.2.6.8 and 6.1.1.4'
W W -0.8490 6.8722 'International Tables Vol C Tables 4.2.6.8 and 6.1.1.4'

loop_
_geom_angle_atom_site_label_1
_geom_angle_atom_site_label_2
_geom_angle_atom_site_label_3
_geom_angle
_geom_angle_site_symmetry_1
_geom_angle_site_symmetry_3
_geom_angle_publ_flag
O1 W1 Se2 156.89(17) . . ?
O1 W1 Se4 95.23(17) . . ?
Se2 W1 Se4 97.14(4) . . ?
O1 W1 P1 77.68(17) . . ?
Se2 W1 P1 84.56(7) . . ?
Se4 W1 P1 82.89(7) . . ?
O1 W1 Se1 84.54(16) . . ?
Se2 W1 Se1 109.72(4) . . ?
Se4 W1 Se1 108.46(4) . . ?
P1 W1 Se1 159.81(7) . . ?
O1 W1 P2 74.22(19) . . ?
Se2 W1 P2 88.01(9) . . ?
Se4 W1 P2 160.41(8) . . ?
P1 W1 P2 78.78(10) . . ?
Se1 W1 P2 87.28(8) . . ?
O1 W1 W2 140.27(16) . . ?
Se2 W1 W2 55.57(3) . . ?
Se4 W1 W2 100.51(3) . . ?
P1 W1 W2 140.13(7) . . ?
Se1 W1 W2 55.92(3) . . ?
P2 W1 W2 97.98(7) . . ?
O1 W1 W3 102.41(16) . . ?
Se2 W1 W3 100.67(3) . . ?
Se4 W1 W3 54.70(3) . . ?
P1 W1 W3 137.56(7) . . ?
Se1 W1 W3 55.75(3) . . ?
P2 W1 W3 142.89(8) . . ?
W2 W1 W3 60.512(14) . . ?
O2 W2 Se3 156.60(18) . . ?
O2 W2 Se2 96.3(2) . . ?
Se3 W2 Se2 97.24(4) . . ?
O2 W2 Se1 85.1(2) . . ?
Se3 W2 Se1 108.33(4) . . ?
Se2 W2 Se1 108.58(4) . . ?
O2 W2 P3 79.0(2) . . ?
Se3 W2 P3 83.75(7) . . ?
Se2 W2 P3 83.28(8) . . ?
Se1 W2 P3 161.22(8) . . ?
O2 W2 P4 74.1(2) . . ?
Se3 W2 P4 87.27(9) . . ?
Se2 W2 P4 161.17(9) . . ?
Se1 W2 P4 87.06(9) . . ?
P3 W2 P4 79.03(12) . . ?
O2 W2 W1 103.03(18) . . ?
Se3 W2 W1 100.37(3) . . ?
Se2 W2 W1 54.55(3) . . ?
Se1 W2 W1 55.77(3) . . ?
P3 W2 W1 137.83(8) . . ?
P4 W2 W1 142.68(9) . . ?
O2 W2 W3 140.4(2) . . ?
Se3 W2 W3 54.99(3) . . ?
Se2 W2 W3 99.40(3) . . ?
Se1 W2 W3 55.45(3) . . ?
P3 W2 W3 138.72(7) . . ?
P4 W2 W3 98.14(9) . . ?
W1 W2 W3 59.850(14) . . ?
O3 W3 Se4 155.28(19) . . ?
O3 W3 Se3 96.5(2) . . ?
Se4 W3 Se3 97.85(4) . . ?
O3 W3 Se1 85.42(19) . . ?
Se4 W3 Se1 108.95(3) . . ?
Se3 W3 Se1 108.02(4) . . ?
O3 W3 P5 77.4(2) . . ?
Se4 W3 P5 84.23(8) . . ?
Se3 W3 P5 83.83(7) . . ?
Se1 W3 P5 160.24(8) . . ?
O3 W3 P6 75.2(2) . . ?
Se4 W3 P6 85.15(8) . . ?
Se3 W3 P6 161.89(8) . . ?
Se1 W3 P6 87.61(8) . . ?
P5 W3 P6 78.69(10) . . ?
O3 W3 W1 140.84(19) . . ?
Se4 W3 W1 55.24(3) . . ?
Se3 W3 W1 99.87(3) . . ?
Se1 W3 W1 55.72(3) . . ?
P5 W3 W1 139.46(7) . . ?
P6 W3 W1 96.50(7) . . ?
O3 W3 W2 104.48(18) . . ?
Se4 W3 W2 100.24(3) . . ?
Se3 W3 W2 54.54(2) . . ?
Se1 W3 W2 55.56(3) . . ?
P5 W3 W2 138.37(7) . . ?
P6 W3 W2 142.69(8) . . ?
W1 W3 W2 59.638(14) . . ?
W1 Se1 W3 68.54(3) . . ?
W1 Se1 W2 68.31(3) . . ?
W3 Se1 W2 68.99(3) . . ?
W1 Se2 W2 69.88(3) . . ?
W2 Se3 W3 70.47(3) . . ?
W3 Se4 W1 70.07(3) . . ?
C5 P1 C6 102.6(6) . . ?
C5 P1 C4 103.4(6) . . ?
C6 P1 C4 104.1(6) . . ?
C5 P1 W1 113.8(4) . . ?
C6 P1 W1 120.6(4) . . ?
C4 P1 W1 110.4(4) . . ?
C3 P2 C1 103.4(7) . . ?
C3 P2 C2 105.6(7) . . ?
C1 P2 C2 105.4(8) . . ?
C3 P2 W1 106.6(4) . . ?
C1 P2 W1 119.9(5) . . ?
C2 P2 W1 114.6(5) . . ?
C7 P3 C8 106.2(6) . . ?
C7 P3 C9 106.0(6) . . ?
C8 P3 C9 102.9(6) . . ?
C7 P3 W2 119.0(4) . . ?
C8 P3 W2 113.7(4) . . ?
C9 P3 W2 107.7(5) . . ?
C11 P4 C12 103.8(9) . . ?
C11 P4 C10 103.7(8) . . ?
C12 P4 C10 102.8(6) . . ?
C11 P4 W2 116.1(5) . . ?
C12 P4 W2 121.3(5) . . ?
C10 P4 W2 107.2(5) . . ?
C18 P5 C16 105.8(6) . . ?
C18 P5 C17 103.3(6) . . ?
C16 P5 C17 103.2(6) . . ?
C18 P5 W3 120.4(4) . . ?
C16 P5 W3 108.1(4) . . ?
C17 P5 W3 114.5(4) . . ?
C15 P6 C13 104.9(6) . . ?
C15 P6 C14 104.4(7) . . ?
C13 P6 C14 102.7(7) . . ?
C15 P6 W3 106.9(4) . . ?
C13 P6 W3 121.2(4) . . ?
C14 P6 W3 115.2(5) . . ?
C4 C3 P2 113.6(8) . . ?
C3 C4 P1 108.2(8) . . ?
C10 C9 P3 111.1(9) . . ?
C9 C10 P4 110.7(9) . . ?
C16 C15 P6 110.1(8) . . ?
C15 C16 P5 112.5(9) . . ?
C62 B1 C68 106.0(11) . . ?
C62 B1 C50 109.5(11) . . ?
C68 B1 C50 110.3(10) . . ?
C62 B1 C56 113.1(12) . . ?
C68 B1 C56 113.6(11) . . ?
C50 B1 C56 104.3(10) . . ?
C55 C50 C51 114.3(10) . . ?
C55 C50 B1 123.9(10) . . ?
C51 C50 B1 121.2(10) . . ?
C52 C51 C50 123.3(11) . . ?
C53 C52 C51 120.0(11) . . ?
C52 C53 C54 119.3(11) . . ?
C53 C54 C55 120.1(12) . . ?
C54 C55 C50 122.8(10) . . ?
C61 C56 C57 115.6(16) . . ?
C61 C56 B1 126.9(16) . . ?
C57 C56 B1 117.3(13) . . ?
C56 C57 C58 124.3(18) . . ?
C59 C58 C57 111(2) . . ?
C60 C59 C58 128(2) . . ?
C59 C60 C61 115(2) . . ?
C56 C61 C60 125(2) . . ?
C67 C62 C63 114.8(15) . . ?
C67 C62 B1 125.4(12) . . ?
C63 C62 B1 119.5(14) . . ?
C62 C63 C64 117.7(18) . . ?
C65 C64 C63 122.8(19) . . ?
C66 C65 C64 118(2) . . ?
C65 C66 C67 120(2) . . ?
C66 C67 C62 127.2(15) . . ?
C73 C68 C69 114.5(11) . . ?
C73 C68 B1 125.2(13) . . ?
C69 C68 B1 120.2(12) . . ?
C70 C69 C68 122.8(13) . . ?
C71 C70 C69 119.3(14) . . ?
C72 C71 C70 120.2(14) . . ?
C71 C72 C73 120.7(16) . . ?
C68 C73 C72 122.4(15) . . ?

loop_
_geom_bond_atom_site_label_1
_geom_bond_atom_site_label_2
_geom_bond_distance
_geom_bond_site_symmetry_2
_geom_bond_publ_flag
W1 O1 2.023(5) . ?
W1 Se2 2.4376(11) . ?
W1 Se4 2.4607(10) . ?
W1 P1 2.499(3) . ?
W1 Se1 2.5000(11) . ?
W1 P2 2.559(3) . ?
W1 W2 2.8098(6) . ?
W1 W3 2.8159(6) . ?
W2 O2 2.022(6) . ?
W2 Se3 2.4498(10) . ?
W2 Se2 2.4683(11) . ?
W2 Se1 2.5044(12) . ?
W2 P3 2.508(3) . ?
W2 P4 2.567(3) . ?
W2 W3 2.8346(6) . ?
W3 O3 2.045(6) . ?
W3 Se4 2.4445(11) . ?
W3 Se3 2.4632(11) . ?
W3 Se1 2.5008(11) . ?
W3 P5 2.520(3) . ?
W3 P6 2.561(3) . ?
P1 C5 1.809(11) . ?
P1 C6 1.811(12) . ?
P1 C4 1.831(11) . ?
P2 C3 1.779(11) . ?
P2 C1 1.805(14) . ?
P2 C2 1.817(15) . ?
P3 C7 1.804(13) . ?
P3 C8 1.806(11) . ?
P3 C9 1.864(12) . ?
P4 C11 1.789(15) . ?
P4 C12 1.800(14) . ?
P4 C10 1.815(14) . ?
P5 C18 1.795(12) . ?
P5 C16 1.830(12) . ?
P5 C17 1.845(11) . ?
P6 C15 1.803(11) . ?
P6 C13 1.808(12) . ?
P6 C14 1.825(13) . ?
C3 C4 1.539(16) . ?
C9 C10 1.483(18) . ?
C15 C16 1.494(17) . ?
B1 C62 1.62(2) . ?
B1 C68 1.635(17) . ?
B1 C50 1.642(16) . ?
B1 C56 1.66(2) . ?
C50 C55 1.378(14) . ?
C50 C51 1.398(14) . ?
C51 C52 1.367(15) . ?
C52 C53 1.343(15) . ?
C53 C54 1.370(15) . ?
C54 C55 1.371(15) . ?
C56 C61 1.360(18) . ?
C56 C57 1.43(2) . ?
C57 C58 1.43(2) . ?
C58 C59 1.41(3) . ?
C59 C60 1.35(3) . ?
C60 C61 1.38(2) . ?
C62 C67 1.386(18) . ?
C62 C63 1.423(17) . ?
C63 C64 1.46(3) . ?
C64 C65 1.41(3) . ?
C65 C66 1.35(3) . ?
C66 C67 1.38(2) . ?
C68 C73 1.371(17) . ?
C68 C69 1.405(16) . ?
C69 C70 1.393(16) . ?
C70 C71 1.354(18) . ?
C71 C72 1.33(2) . ?
C72 C73 1.402(18) . ?
